data_4311349
loop_
_publ_author_name
'Nicole Niklas'
'Frank W. Heinemann'
'Frank Hampel'
'Tim Clark'
'Ralf Alsfasser'

_publ_contact_author
;
        Dr. R. ALSFASSER
        Institut f\"ur Anorganische Chemie
        Universit\"at Erlangen-N\"urnberg
        Egerlandstr. 1
        D-91058 Erlangen
        Bundesrepublik Deutschland
;
_publ_contact_author_email ALSFASSR@ANORGANIK.CHEMIE.UNI-ERLANGEN.DE
_publ_contact_author_fax '049 9131 852-7387'
_publ_contact_author_phone '049 9131 852-7357'
_publ_section_title
;
 The Activation of Tertiary Carboxamides in Metal Complexes: An
 Experimental and Theoretical Study on the Methanolysis of Acylated
 Bispicolylamine Copper(II) Complexes
;
_journal_name_full 'Inorganic Chemistry'
_journal_page_first 4663
_journal_page_last 4673
_journal_paper_doi 10.1021/ic0496774
_journal_volume 43
_journal_year 2004
_chemical_formula_moiety 'C12 H13 Cl2 Cu N3, 2 (H2 O)'
_chemical_formula_sum 'C12 H17 Cl2 Cu N3 O2'
_chemical_formula_weight 369.73
_chemical_name_systematic
; 
 ? 
;
_space_group_IT_number 61
_symmetry_cell_setting orthorhombic
_symmetry_space_group_name_Hall '-P 2ac 2ab'
_symmetry_space_group_name_H-M 'P b c a'
_atom_sites_solution_hydrogens difmap
_atom_sites_solution_primary direct
_atom_sites_solution_secondary difmap
_audit_creation_method SHELXL-97
_cell_angle_alpha 90.00
_cell_angle_beta 90.00
_cell_angle_gamma 90.00
_cell_formula_units_Z 8
_cell_length_a 15.6476(3)
_cell_length_b 6.5115(2)
_cell_length_c 30.6818(6)
_cell_measurement_reflns_used 198
_cell_measurement_temperature 100(2)
_cell_measurement_theta_max 20.00
_cell_measurement_theta_min 6.00
_cell_volume 3126.15(13)
_computing_cell_refinement 'EVALCCD (Bruker-Nonius, 2001)'
_computing_data_collection 'COLLECT (Bruker-Nonius, 2001)'
_computing_data_reduction 'EVALCCD (Bruker-Nonius, 2001)'
_computing_molecular_graphics 'SHELXTL 5.1 (Bruker AXS, 1998)'
_computing_publication_material 'SHELXTL 5.1 (Bruker AXS, 1998)'
_computing_structure_refinement 'SHELXTL 5.1 (Bruker AXS, 1998)'
_computing_structure_solution 'SHELXTL 5.1 (Bruker AXS, 1998)'
_diffrn_ambient_temperature 100(2)
_diffrn_detector_area_resol_mean 9
_diffrn_measured_fraction_theta_full 0.998
_diffrn_measured_fraction_theta_max 0.998
_diffrn_measurement_device_type 'Nonius KappaCCD'
_diffrn_measurement_method
;
 \f- and \w-rotations with 0.90 \% and 36 sec per frame
;
_diffrn_radiation_monochromator graphite
_diffrn_radiation_source 'fine-focus sealed tube'
_diffrn_radiation_type MoK\a
_diffrn_radiation_wavelength 0.71073
_diffrn_reflns_av_R_equivalents 0.1221
_diffrn_reflns_av_sigmaI/netI 0.1128
_diffrn_reflns_limit_h_max 20
_diffrn_reflns_limit_h_min -20
_diffrn_reflns_limit_k_max 8
_diffrn_reflns_limit_k_min -4
_diffrn_reflns_limit_l_max 39
_diffrn_reflns_limit_l_min -40
_diffrn_reflns_number 20895
_diffrn_reflns_theta_full 28.00
_diffrn_reflns_theta_max 28.00
_diffrn_reflns_theta_min 3.45
_exptl_absorpt_coefficient_mu 1.742
_exptl_absorpt_correction_T_max 0.873
_exptl_absorpt_correction_T_min 0.661
_exptl_absorpt_correction_type integration
_exptl_absorpt_process_details
;
 Gaussian integration (Coppens, 1970)
;
_exptl_crystal_colour blue
_exptl_crystal_density_diffrn 1.571
_exptl_crystal_density_method 'not measured'
_exptl_crystal_description needle
_exptl_crystal_F_000 1512
_exptl_crystal_size_max 0.23
_exptl_crystal_size_mid 0.09
_exptl_crystal_size_min 0.07
_refine_diff_density_max 0.455
_refine_diff_density_min -0.812
_refine_diff_density_rms 0.113
_refine_ls_extinction_method none
_refine_ls_goodness_of_fit_ref 0.942
_refine_ls_hydrogen_treatment noref
_refine_ls_matrix_type full
_refine_ls_number_parameters 181
_refine_ls_number_reflns 3780
_refine_ls_number_restraints 0
_refine_ls_restrained_S_all 0.942
_refine_ls_R_factor_all 0.1319
_refine_ls_R_factor_gt 0.0489
_refine_ls_shift/su_max 0.002
_refine_ls_shift/su_mean 0.000
_refine_ls_structure_factor_coef Fsqd
_refine_ls_weighting_details 'calc w=1/[\s^2^(Fo^2^)+(0.0385P)^2^+0.0000P] where P=(Fo^2^+2Fc^2^)/3'
_refine_ls_weighting_scheme calc
_refine_ls_wR_factor_gt 0.0827
_refine_ls_wR_factor_ref 0.0996
_reflns_number_gt 1864
_reflns_number_total 3780
_reflns_threshold_expression >2sigma(I)
_cod_data_source_file ic0496774si20040312_050529_3.cif
_cod_data_source_block nn0206
_cod_depositor_comments
;
The following automatic conversions were performed:
data name '_publ_contact_autor' replaced with '_publ_contact_author'
as specified in the replacement file
'/home/antanas/src/cod-tools/trunk/data/replacement-values/replacement_tags.lst'.

Automatic conversion script
Id: cif_correct_tags 4998 2017-03-02 13:24:31Z antanas 
;
_cod_original_cell_volume 3126.2(2)
_cod_database_code 4311349

loop_
_symmetry_equiv_pos_as_xyz
'x, y, z'
'-x+1/2, -y, z+1/2'
'-x, y+1/2, -z+1/2'
'x+1/2, -y+1/2, -z'
'-x, -y, -z'
'x-1/2, y, -z-1/2'
'x, -y-1/2, z-1/2'
'-x-1/2, y-1/2, z'

loop_
_atom_site_label
_atom_site_type_symbol
_atom_site_fract_x
_atom_site_fract_y
_atom_site_fract_z
_atom_site_U_iso_or_equiv
_atom_site_adp_type
_atom_site_occupancy
_atom_site_symmetry_multiplicity
_atom_site_calc_flag
_atom_site_refinement_flags
_atom_site_disorder_assembly
_atom_site_disorder_group
Cu1 Cu 0.37341(2) 0.11160(7) 0.624940(15) 0.01039(13) Uani 1 1 d . . .
Cl1 Cl 0.30031(5) 0.41041(13) 0.62367(3) 0.0142(2) Uani 1 1 d . . .
Cl2 Cl 0.52885(5) 0.25807(14) 0.62532(7) 0.0153(2) Uani 1 1 d . . .
N1 N 0.41279(17) -0.1815(4) 0.62626(13) 0.0111(6) Uani 1 1 d . . .
N2 N 0.3729(2) 0.0552(5) 0.56021(9) 0.0131(8) Uani 1 1 d . . .
N3 N 0.3726(2) 0.0687(5) 0.69043(9) 0.0117(8) Uani 1 1 d . . .
C1 C 0.4593(4) -0.2289(6) 0.58522(19) 0.0116(15) Uani 1 1 d . . .
C2 C 0.4569(4) -0.2230(7) 0.66727(19) 0.0161(16) Uani 1 1 d . . .
C11 C 0.4137(3) -0.1184(7) 0.54927(12) 0.0137(9) Uani 1 1 d . . .
C12 C 0.4124(3) -0.1910(8) 0.50622(15) 0.0206(11) Uani 1 1 d . . .
C13 C 0.3716(3) -0.0776(7) 0.47477(12) 0.0237(11) Uani 1 1 d . . .
C14 C 0.3313(3) 0.1008(8) 0.48620(13) 0.0251(12) Uani 1 1 d . . .
C15 C 0.3325(3) 0.1654(8) 0.52890(13) 0.0176(10) Uani 1 1 d . . .
C21 C 0.4139(2) -0.1043(7) 0.70332(12) 0.0134(9) Uani 1 1 d . . .
C22 C 0.4167(3) -0.1616(8) 0.74677(13) 0.0182(10) Uani 1 1 d . . .
C23 C 0.3758(3) -0.0372(8) 0.77748(12) 0.0256(12) Uani 1 1 d . . .
C24 C 0.3341(3) 0.1397(8) 0.76419(13) 0.0205(11) Uani 1 1 d . . .
C25 C 0.3337(3) 0.1881(8) 0.72023(13) 0.0167(11) Uani 1 1 d . . .
O1 O 0.82021(19) 0.0655(5) 0.60181(9) 0.0255(8) Uani 1 1 d . . .
O2 O 0.67521(19) -0.0652(5) 0.64443(9) 0.0253(8) Uani 1 1 d . . .
H1 H 0.3673 -0.2440 0.6248 0.040 Uiso 1 1 d . . .
H1A H 0.4662 -0.3743 0.5802 0.040 Uiso 1 1 d . . .
H1B H 0.5139 -0.1761 0.5898 0.040 Uiso 1 1 d . . .
H2A H 0.5200 -0.1892 0.6637 0.040 Uiso 1 1 d . . .
H2B H 0.4562 -0.3537 0.6725 0.040 Uiso 1 1 d . . .
H12 H 0.4365 -0.3013 0.4998 0.040 Uiso 1 1 d . . .
H13 H 0.3691 -0.1187 0.4470 0.040 Uiso 1 1 d . . .
H14 H 0.3068 0.1591 0.4670 0.040 Uiso 1 1 d . . .
H15 H 0.3074 0.2875 0.5394 0.040 Uiso 1 1 d . . .
H22 H 0.4450 -0.2789 0.7524 0.040 Uiso 1 1 d . . .
H23 H 0.3764 -0.0719 0.8017 0.040 Uiso 1 1 d . . .
H24 H 0.3041 0.2348 0.7844 0.040 Uiso 1 1 d . . .
H25 H 0.3019 0.2933 0.7114 0.040 Uiso 1 1 d . . .
H2C H 0.7183 -0.0236 0.6296 0.040 Uiso 1 1 d . . .
H2D H 0.6464 0.0163 0.6423 0.040 Uiso 1 1 d . . .
H1C H 0.8175 0.0989 0.6307 0.040 Uiso 1 1 d . . .
H1D H 0.8612 0.0052 0.6052 0.040 Uiso 1 1 d . . .

loop_
_atom_site_aniso_label
_atom_site_aniso_U_11
_atom_site_aniso_U_22
_atom_site_aniso_U_33
_atom_site_aniso_U_23
_atom_site_aniso_U_13
_atom_site_aniso_U_12
Cu1 0.0131(2) 0.0041(2) 0.0140(2) 0.0001(3) -0.0005(2) 0.0019(2)
Cl1 0.0135(4) 0.0033(5) 0.0257(4) -0.0005(5) -0.0009(5) 0.0016(4)
Cl2 0.0125(4) 0.0088(5) 0.0244(4) -0.0027(4) 0.0011(13) -0.0016(4)
N1 0.0127(14) 0.0061(16) 0.0146(14) -0.001(2) -0.0001(19) 0.0005(13)
N2 0.0106(17) 0.010(2) 0.0188(17) 0.0014(15) 0.0009(16) 0.0010(18)
N3 0.0146(18) 0.008(2) 0.0123(15) 0.0009(14) 0.0006(15) -0.0042(18)
C1 0.013(4) 0.004(3) 0.018(3) 0.0025(18) -0.001(3) 0.004(2)
C2 0.018(4) 0.008(3) 0.023(3) 0.008(2) -0.008(3) 0.004(2)
C11 0.011(2) 0.012(3) 0.0177(19) -0.002(2) 0.0015(17) -0.003(2)
C12 0.021(3) 0.019(2) 0.022(3) -0.001(2) 0.009(2) 0.000(2)
C13 0.025(2) 0.033(3) 0.0133(19) -0.004(2) 0.002(2) -0.003(3)
C14 0.029(3) 0.028(3) 0.018(2) 0.007(2) -0.0027(19) 0.002(3)
C15 0.015(3) 0.014(3) 0.024(2) 0.004(2) -0.003(2) 0.002(2)
C21 0.0096(19) 0.012(2) 0.018(2) 0.003(2) -0.0029(17) -0.003(2)
C22 0.018(2) 0.017(3) 0.019(2) 0.005(2) -0.002(2) -0.003(2)
C23 0.024(2) 0.041(3) 0.0118(19) 0.002(2) -0.001(2) 0.001(3)
C24 0.020(2) 0.023(3) 0.019(2) -0.010(2) -0.0015(19) 0.006(2)
C25 0.017(3) 0.020(3) 0.013(2) -0.003(2) 0.0008(19) 0.000(2)
O1 0.0220(16) 0.026(2) 0.0287(16) 0.0062(15) -0.0017(14) 0.0073(16)
O2 0.0179(16) 0.019(2) 0.0388(17) 0.0128(15) 0.0024(14) 0.0016(15)

loop_
_atom_type_symbol
_atom_type_description
_atom_type_scat_dispersion_real
_atom_type_scat_dispersion_imag
_atom_type_scat_source
C C 0.0033 0.0016 'International Tables Vol C Tables 4.2.6.8 and 6.1.1.4'
H H 0.0000 0.0000 'International Tables Vol C Tables 4.2.6.8 and 6.1.1.4'
N N 0.0061 0.0033 'International Tables Vol C Tables 4.2.6.8 and 6.1.1.4'
O O 0.0106 0.0060 'International Tables Vol C Tables 4.2.6.8 and 6.1.1.4'
Cl Cl 0.1484 0.1585 'International Tables Vol C Tables 4.2.6.8 and 6.1.1.4'
Cu Cu 0.3201 1.2651 'International Tables Vol C Tables 4.2.6.8 and 6.1.1.4'

loop_
_exptl_crystal_face_index_h
_exptl_crystal_face_index_k
_exptl_crystal_face_index_l
_exptl_crystal_face_perp_dist
1 0 0 0.120
-1 0 0 0.120
0 1 0 0.100
0 -1 0 0.005
0 0 1 0.005
0 0 -1 0.100
0 1 2 0.020
0 -1 -2 0.060

loop_
_geom_angle_atom_site_label_1
_geom_angle_atom_site_label_2
_geom_angle_atom_site_label_3
_geom_angle
_geom_angle_site_symmetry_1
_geom_angle_site_symmetry_3
_geom_angle_publ_flag
N1 Cu1 N2 81.27(15) . . ?
N1 Cu1 N3 81.43(14) . . ?
N2 Cu1 N3 161.61(12) . . ?
N1 Cu1 Cl1 167.44(8) . . ?
N2 Cu1 Cl1 97.91(10) . . ?
N3 Cu1 Cl1 97.61(10) . . ?
N1 Cu1 Cl2 93.51(8) . . ?
N2 Cu1 Cl2 94.28(10) . . ?
N3 Cu1 Cl2 92.96(10) . . ?
Cl1 Cu1 Cl2 99.04(3) . . ?
C2 N1 C1 117.4(3) . . ?
C2 N1 Cu1 109.8(3) . . ?
C1 N1 Cu1 109.3(3) . . ?
C2 N1 H1 111.4 . . ?
C1 N1 H1 106.0 . . ?
Cu1 N1 H1 101.7 . . ?
C11 N2 C15 119.4(3) . . ?
C11 N2 Cu1 113.4(3) . . ?
C15 N2 Cu1 127.1(3) . . ?
C25 N3 C21 119.8(3) . . ?
C25 N3 Cu1 126.6(3) . . ?
C21 N3 Cu1 113.6(2) . . ?
N1 C1 C11 106.9(4) . . ?
N1 C1 H1A 113.1 . . ?
C11 C1 H1A 114.0 . . ?
N1 C1 H1B 104.2 . . ?
C11 C1 H1B 111.7 . . ?
H1A C1 H1B 106.5 . . ?
N1 C2 C21 109.1(4) . . ?
N1 C2 H2A 109.1 . . ?
C21 C2 H2A 113.6 . . ?
N1 C2 H2B 109.5 . . ?
C21 C2 H2B 111.3 . . ?
H2A C2 H2B 104.2 . . ?
N2 C11 C12 120.8(4) . . ?
N2 C11 C1 116.6(4) . . ?
C12 C11 C1 122.6(4) . . ?
C13 C12 C11 119.2(4) . . ?
C13 C12 H12 120.5 . . ?
C11 C12 H12 120.3 . . ?
C14 C13 C12 119.4(4) . . ?
C14 C13 H13 118.6 . . ?
C12 C13 H13 122.0 . . ?
C13 C14 C15 119.9(4) . . ?
C13 C14 H14 115.9 . . ?
C15 C14 H14 124.2 . . ?
N2 C15 C14 121.3(4) . . ?
N2 C15 H15 113.5 . . ?
C14 C15 H15 125.2 . . ?
N3 C21 C22 121.3(4) . . ?
N3 C21 C2 115.1(4) . . ?
C22 C21 C2 123.6(4) . . ?
C21 C22 C23 118.6(4) . . ?
C21 C22 H22 115.4 . . ?
C23 C22 H22 126.1 . . ?
C24 C23 C22 119.9(4) . . ?
C24 C23 H23 121.9 . . ?
C22 C23 H23 118.1 . . ?
C25 C24 C23 118.5(4) . . ?
C25 C24 H24 117.6 . . ?
C23 C24 H24 123.9 . . ?
N3 C25 C24 121.9(4) . . ?
N3 C25 H25 119.5 . . ?
C24 C25 H25 118.3 . . ?
H1C O1 H1D 91.8 . . ?
H2C O2 H2D 102.6 . . ?

loop_
_geom_bond_atom_site_label_1
_geom_bond_atom_site_label_2
_geom_bond_distance
_geom_bond_site_symmetry_2
_geom_bond_publ_flag
Cu1 N1 2.006(3) . ?
Cu1 N2 2.020(3) . ?
Cu1 N3 2.029(3) . ?
Cu1 Cl1 2.2573(9) . ?
Cu1 Cl2 2.6126(9) . ?
N1 C2 1.460(7) . ?
N1 C1 1.487(7) . ?
N1 H1 0.8212 . ?
N2 C11 1.342(5) . ?
N2 C15 1.355(5) . ?
N3 C25 1.346(5) . ?
N3 C21 1.358(5) . ?
C1 C11 1.498(7) . ?
C1 H1A 0.9647 . ?
C1 H1B 0.9309 . ?
C2 C21 1.508(7) . ?
C2 H2A 1.0184 . ?
C2 H2B 0.8658 . ?
C11 C12 1.403(6) . ?
C12 C13 1.373(6) . ?
C12 H12 0.8344 . ?
C13 C14 1.367(6) . ?
C13 H13 0.8950 . ?
C14 C15 1.376(6) . ?
C14 H14 0.7989 . ?
C15 H15 0.9435 . ?
C21 C22 1.385(6) . ?
C22 C23 1.398(6) . ?
C22 H22 0.8990 . ?
C23 C24 1.386(6) . ?
C23 H23 0.7752 . ?
C24 C25 1.385(5) . ?
C24 H24 0.9940 . ?
C25 H25 0.8889 . ?
O1 H1C 0.9136 . ?
O1 H1D 0.7589 . ?
O2 H2C 0.8580 . ?
O2 H2D 0.6995 . ?

loop_
_geom_hbond_atom_site_label_D
_geom_hbond_atom_site_label_H
_geom_hbond_atom_site_label_A
_geom_hbond_distance_DH
_geom_hbond_distance_HA
_geom_hbond_distance_DA
_geom_hbond_angle_DHA
_geom_hbond_site_symmetry_A
N1 H1 Cl1 0.82 2.48 3.188(3) 144.6 1_545
N1 H1 Cl1 0.82 2.81 3.389(3) 129.3 8_655
O2 H2C O1 0.86 1.90 2.754(3) 174.4 .
O2 H2D Cl2 0.70 2.48 3.166(3) 168.7 .
O1 H1C O2 0.91 2.23 2.738(4) 114.5 8_765
O1 H1D Cl2 0.76 2.44 3.179(3) 166.7 8_755
